data_9015814
loop_
_publ_author_name
'MacGillavry, C.'
'Bijvoet, J.'

_publ_section_title
;
 Die Kristallstruktur der Cadmium- und Quecksilber- Diammin-Dihalogenide
 _cod_database_code 1010009
;
_journal_name_full 'Zeitschrift fur Kristallographie'
_journal_page_first 231
_journal_page_last 245
_journal_volume 94
_journal_year 1936
_chemical_formula_sum 'Cd Cl2 N2'
_space_group_IT_number 65
_symmetry_space_group_name_Hall '-C 2 2'
_symmetry_space_group_name_H-M 'C m m m'
_cell_angle_alpha 90
_cell_angle_beta 90
_cell_angle_gamma 90
_cell_length_a 8.18
_cell_length_b 8.29
_cell_length_c 3.96
_cell_formula_units_Z 2
_cell_volume 268.536
_database_code_amcsd 0016945
_exptl_crystal_density_diffrn 2.614
_cod_duplicate_entry 1010009
_cod_database_code 9015814
_amcsd_formula_title 'Cd Cl2 H6 N2'

loop_
_space_group_symop_operation_xyz
x,y,z
1/2+x,1/2+y,z
x,-y,z
1/2+x,1/2-y,z
-x,y,-z
1/2-x,1/2+y,-z
-x,y,z
1/2-x,1/2+y,z
x,-y,-z
1/2+x,1/2-y,-z
x,y,-z
1/2+x,1/2+y,-z
-x,-y,z
1/2-x,1/2-y,z
-x,-y,-z
1/2-x,1/2-y,-z

loop_
_atom_site_label
_atom_site_fract_x
_atom_site_fract_y
_atom_site_fract_z
Cd1 0.00000 0.00000 0.00000
Cl1 0.22600 0.00000 0.50000
N1 0.00000 0.25000 0.00000

loop_
_cod_related_entry_id
_cod_related_entry_database
_cod_related_entry_code
1 AMCSD 0016945
